data_4067343
loop_
_publ_author_name
'Liu, Lantao'
'Zhang, Wen-Xiong'
'Luo, Qian'
'Li, Heng'
'Xi, Zhenfeng'

_publ_section_title
;
 Isolation and X-ray Structure of a Trimeric 1,4-Dilithio-1,3-butadiene
 and a Dimeric Me3Si-Substituted 1,4-Dilithio-1,3-butadiene
;
_journal_issue 1
_journal_name_full Organometallics
_journal_page_first 278
_journal_paper_doi 10.1021/om900872u
_journal_volume 29
_journal_year 2010
_chemical_formula_sum 'C36 H60 Li6'
_chemical_formula_weight 534.48
_chemical_name_systematic
; 
 ? 
;
_space_group_IT_number 2
_symmetry_cell_setting triclinic
_symmetry_space_group_name_Hall '-P 1'
_symmetry_space_group_name_H-M 'P -1'
_atom_sites_solution_hydrogens geom
_atom_sites_solution_primary direct
_atom_sites_solution_secondary difmap
_audit_creation_method SHELXL-97
_cell_angle_alpha 81.10(3)
_cell_angle_beta 80.64(3)
_cell_angle_gamma 72.05(3)
_cell_formula_units_Z 4
_cell_length_a 13.029(3)
_cell_length_b 16.830(3)
_cell_length_c 17.572(4)
_cell_measurement_reflns_used 33385
_cell_measurement_temperature 163(2)
_cell_measurement_theta_max 27.48
_cell_measurement_theta_min 2.15
_cell_volume 3594.3(15)
_computing_cell_refinement Rapid-AUTO
_computing_data_collection 'Rapid-AUTO (Rigaku,2000)'
_computing_data_reduction 'CrystalStructure (Rigaku/MSC,2000)'
_computing_molecular_graphics 'Siemens SHELXTL V4.2,(Sheldrick,1990)'
_computing_publication_material SHELXL-97,(Sheldrick,1997)
_computing_structure_refinement SHELXL-97,(Sheldrick,1997)
_computing_structure_solution SHELXS-97,(Sheldrick,1997)
_diffrn_ambient_temperature 163(2)
_diffrn_detector_area_resol_mean 10.00
_diffrn_measured_fraction_theta_full 0.978
_diffrn_measured_fraction_theta_max 0.978
_diffrn_measurement_device_type 'Rigaku RAXIS RAPID IP'
_diffrn_measurement_method \W
_diffrn_radiation_monochromator graphite
_diffrn_radiation_source 'fine-focus sealed tube'
_diffrn_radiation_type MoK\a
_diffrn_radiation_wavelength 0.71073
_diffrn_reflns_av_R_equivalents 0.04800999
_diffrn_reflns_av_sigmaI/netI 0.1613
_diffrn_reflns_limit_h_max 15
_diffrn_reflns_limit_h_min -16
_diffrn_reflns_limit_k_max 21
_diffrn_reflns_limit_k_min -21
_diffrn_reflns_limit_l_max 22
_diffrn_reflns_limit_l_min -22
_diffrn_reflns_number 33385
_diffrn_reflns_theta_full 27.48
_diffrn_reflns_theta_max 27.48
_diffrn_reflns_theta_min 2.15
_diffrn_standards_decay_% 0
_diffrn_standards_interval_count 0
_diffrn_standards_interval_time 0
_diffrn_standards_number 0
_exptl_absorpt_coefficient_mu 0.052
_exptl_absorpt_correction_T_max 0.9796
_exptl_absorpt_correction_T_min 0.9696
_exptl_absorpt_correction_type empirical
_exptl_absorpt_process_details
; 
                                  HIGASHI, T. (1995). Abscor-Empirical
                                  Absorption Correction based on Fourier
                                  Series Approximation.
                                  Rigaku Corporation,Tokyo,Japan.
;
_exptl_crystal_density_diffrn 0.988
_exptl_crystal_density_method 'not measured'
_exptl_crystal_F_000 1176
_exptl_crystal_size_max 0.60
_exptl_crystal_size_mid 0.60
_exptl_crystal_size_min 0.40
_refine_diff_density_max 0.856
_refine_diff_density_min -0.423
_refine_diff_density_rms 0.063
_refine_ls_extinction_method none
_refine_ls_goodness_of_fit_ref 1.008
_refine_ls_hydrogen_treatment none
_refine_ls_matrix_type full
_refine_ls_number_parameters 781
_refine_ls_number_reflns 16116
_refine_ls_number_restraints 0
_refine_ls_restrained_S_all 1.008
_refine_ls_R_factor_all 0.2197
_refine_ls_R_factor_gt 0.0816
_refine_ls_shift/su_max 0.000
_refine_ls_shift/su_mean 0.000
_refine_ls_structure_factor_coef Fsqd
_refine_ls_weighting_details 'calc w=1/[\s^2^(Fo^2^)+(0.0900P)^2^+0.0000P] where P=(Fo^2^+2Fc^2^)/3'
_refine_ls_weighting_scheme calc
_refine_ls_wR_factor_gt 0.1904
_refine_ls_wR_factor_ref 0.2346
_reflns_number_gt 5565
_reflns_number_total 16116
_reflns_threshold_expression >2sigma(I)
_cod_data_source_file om900872u_si_002.cif
_cod_data_source_block 8602a
_cod_depositor_comments
;
The following automatic conversions were performed:

'_exptl_absorpt_correction_type' value 'Empirical' changed to
'empirical' according to
/home/saulius/struct/CIF-dictionaries/cif_core.dic dictionary named
'cif_core.dic' version 2.4.1 from 2010-06-29.

Automatic conversion script
Id: cif_fix_values 1715 2011-07-08 13:25:40Z adriana 
;
_cod_original_cell_volume 3594.4(12)
_cod_original_sg_symbol_H-M P-1
_cod_database_code 4067343

loop_
_symmetry_equiv_pos_as_xyz
'x, y, z'
'-x, -y, -z'

loop_
_atom_site_label
_atom_site_type_symbol
_atom_site_fract_x
_atom_site_fract_y
_atom_site_fract_z
_atom_site_U_iso_or_equiv
_atom_site_adp_type
_atom_site_occupancy
_atom_site_symmetry_multiplicity
_atom_site_calc_flag
_atom_site_refinement_flags
C1 C 0.8150(3) 0.89943(19) 0.35735(18) 0.0415(8) Uani 1 1 d .
C2 C 0.9104(3) 0.90457(19) 0.37718(18) 0.0408(8) Uani 1 1 d .
C3 C 1.0085(2) 0.90614(19) 0.31756(19) 0.0394(8) Uani 1 1 d .
C4 C 1.0192(2) 0.8827(2) 0.24437(19) 0.0418(8) Uani 1 1 d .
C5 C 0.7232(3) 0.8971(3) 0.4239(2) 0.0605(11) Uani 1 1 d .
H5A H 0.7495 0.8468 0.4610 0.073 Uiso 1 1 calc R
H5B H 0.7086 0.9471 0.4516 0.073 Uiso 1 1 calc R
C6 C 0.6183(3) 0.8950(3) 0.4015(2) 0.0831(14) Uani 1 1 d .
H6A H 0.5888 0.9459 0.3671 0.125 Uiso 1 1 calc R
H6B H 0.5664 0.8923 0.4483 0.125 Uiso 1 1 calc R
H6C H 0.6310 0.8454 0.3746 0.125 Uiso 1 1 calc R
C7 C 0.9253(3) 0.9051(2) 0.46183(19) 0.0520(9) Uani 1 1 d .
H7A H 0.9680 0.9439 0.4643 0.062 Uiso 1 1 calc R
H7B H 0.8533 0.9256 0.4923 0.062 Uiso 1 1 calc R
C8 C 0.9830(3) 0.8183(2) 0.4967(2) 0.0689(12) Uani 1 1 d .
H8A H 0.9419 0.7794 0.4927 0.103 Uiso 1 1 calc R
H8B H 0.9885 0.8196 0.5514 0.103 Uiso 1 1 calc R
H8C H 1.0560 0.7993 0.4686 0.103 Uiso 1 1 calc R
C9 C 1.0948(3) 0.9380(2) 0.3425(2) 0.0532(10) Uani 1 1 d .
H9A H 1.1071 0.9140 0.3965 0.064 Uiso 1 1 calc R
H9B H 1.1642 0.9186 0.3087 0.064 Uiso 1 1 calc R
C10 C 1.0605(3) 1.0332(2) 0.3376(3) 0.0701(12) Uani 1 1 d .
H10A H 1.0450 1.0571 0.2848 0.105 Uiso 1 1 calc R
H10B H 1.1192 1.0516 0.3507 0.105 Uiso 1 1 calc R
H10C H 0.9950 1.0523 0.3742 0.105 Uiso 1 1 calc R
C11 C 1.1211(3) 0.8901(2) 0.1895(2) 0.0553(10) Uani 1 1 d .
H11A H 1.1199 0.9499 0.1810 0.066 Uiso 1 1 calc R
H11B H 1.1858 0.8584 0.2157 0.066 Uiso 1 1 calc R
C12 C 1.1347(3) 0.8592(3) 0.1115(2) 0.0794(14) Uani 1 1 d .
H12A H 1.1458 0.7984 0.1184 0.119 Uiso 1 1 calc R
H12B H 1.1979 0.8718 0.0793 0.119 Uiso 1 1 calc R
H12C H 1.0693 0.8873 0.0860 0.119 Uiso 1 1 calc R
C13 C 0.8970(2) 0.78965(19) 0.07689(18) 0.0377(8) Uani 1 1 d .
C14 C 0.9543(2) 0.7065(2) 0.08663(18) 0.0403(8) Uani 1 1 d .
C15 C 0.9756(2) 0.65846(19) 0.16759(18) 0.0372(8) Uani 1 1 d .
C16 C 0.9502(2) 0.69944(19) 0.23209(18) 0.0383(8) Uani 1 1 d .
C17 C 0.8048(4) 0.9146(3) -0.0173(2) 0.0960(17) Uani 1 1 d .
H17A H 0.7318 0.9128 0.0059 0.144 Uiso 1 1 calc R
H17B H 0.8043 0.9336 -0.0729 0.144 Uiso 1 1 calc R
H17C H 0.8271 0.9536 0.0078 0.144 Uiso 1 1 calc R
C18 C 0.8822(3) 0.8296(2) -0.0065(2) 0.0610(11) Uani 1 1 d .
H18A H 0.9542 0.8322 -0.0335 0.073 Uiso 1 1 calc R
H18B H 0.8585 0.7916 -0.0329 0.073 Uiso 1 1 calc R
C19 C 1.0076(3) 0.6558(2) 0.0173(2) 0.0659(12) Uani 1 1 d .
H19A H 1.0061 0.5969 0.0316 0.079 Uiso 1 1 calc R
H19B H 0.9654 0.6797 -0.0271 0.079 Uiso 1 1 calc R
C20 C 1.1239(4) 0.6575(3) -0.0065(2) 0.0892(16) Uani 1 1 d .
H20A H 1.1254 0.7157 -0.0218 0.134 Uiso 1 1 calc R
H20B H 1.1557 0.6245 -0.0504 0.134 Uiso 1 1 calc R
H20C H 1.1660 0.6333 0.0373 0.134 Uiso 1 1 calc R
C21 C 1.0237(3) 0.56389(19) 0.1690(2) 0.0464(9) Uani 1 1 d .
H21A H 1.0601 0.5416 0.2163 0.056 Uiso 1 1 calc R
H21B H 1.0795 0.5514 0.1235 0.056 Uiso 1 1 calc R
C22 C 0.9385(3) 0.5195(2) 0.1676(3) 0.0784(13) Uani 1 1 d .
H22A H 0.8912 0.5223 0.2172 0.118 Uiso 1 1 calc R
H22B H 0.9747 0.4605 0.1596 0.118 Uiso 1 1 calc R
H22C H 0.8949 0.5469 0.1253 0.118 Uiso 1 1 calc R
C23 C 0.9727(3) 0.6492(2) 0.3108(2) 0.0544(10) Uani 1 1 d .
H23A H 1.0283 0.5950 0.3023 0.065 Uiso 1 1 calc R
H23B H 1.0031 0.6805 0.3402 0.065 Uiso 1 1 calc R
C24 C 0.8745(4) 0.6323(3) 0.3583(3) 0.1078(18) Uani 1 1 d .
H24A H 0.8169 0.6854 0.3636 0.162 Uiso 1 1 calc R
H24B H 0.8928 0.6051 0.4098 0.162 Uiso 1 1 calc R
H24C H 0.8493 0.5952 0.3327 0.162 Uiso 1 1 calc R
C25 C 0.7156(3) 1.0079(2) 0.1824(2) 0.0427(8) Uani 1 1 d .
C26 C 0.6139(3) 1.01071(19) 0.16974(19) 0.0428(8) Uani 1 1 d .
C27 C 0.5769(2) 0.9310(2) 0.1824(2) 0.0444(9) Uani 1 1 d .
C28 C 0.6484(2) 0.85334(19) 0.19433(18) 0.0380(8) Uani 1 1 d .
C29 C 0.7489(3) 1.0888(2) 0.1684(3) 0.0655(12) Uani 1 1 d .
H29A H 0.6865 1.1352 0.1510 0.079 Uiso 1 1 calc R
H29B H 0.7622 1.1008 0.2187 0.079 Uiso 1 1 calc R
C30 C 0.8403(5) 1.0907(3) 0.1147(3) 0.159(3) Uani 1 1 d .
H30A H 0.9041 1.0470 0.1320 0.239 Uiso 1 1 calc R
H30B H 0.8527 1.1459 0.1107 0.239 Uiso 1 1 calc R
H30C H 0.8283 1.0807 0.0639 0.239 Uiso 1 1 calc R
C31 C 0.5317(3) 1.0917(2) 0.1401(2) 0.0625(11) Uani 1 1 d .
H31A H 0.5489 1.1405 0.1542 0.075 Uiso 1 1 calc R
H31B H 0.4580 1.0924 0.1657 0.075 Uiso 1 1 calc R
C32 C 0.5328(4) 1.1000(3) 0.0517(3) 0.0964(16) Uani 1 1 d .
H32A H 0.6057 1.0994 0.0262 0.145 Uiso 1 1 calc R
H32B H 0.4802 1.1530 0.0348 0.145 Uiso 1 1 calc R
H32C H 0.5131 1.0529 0.0378 0.145 Uiso 1 1 calc R
C33 C 0.4542(3) 0.9462(3) 0.1822(3) 0.0797(14) Uani 1 1 d .
H33A H 0.4273 0.9935 0.1424 0.096 Uiso 1 1 calc R
H33B H 0.4420 0.8955 0.1679 0.096 Uiso 1 1 calc R
C34 C 0.3908(3) 0.9660(3) 0.2596(3) 0.110(2) Uani 1 1 d .
H34A H 0.4178 0.9197 0.2993 0.166 Uiso 1 1 calc R
H34B H 0.3137 0.9733 0.2574 0.166 Uiso 1 1 calc R
H34C H 0.3994 1.0179 0.2727 0.166 Uiso 1 1 calc R
C35 C 0.6062(3) 0.7771(2) 0.2071(2) 0.0500(9) Uani 1 1 d .
H35A H 0.5300 0.7930 0.2320 0.060 Uiso 1 1 calc R
H35B H 0.6499 0.7330 0.2428 0.060 Uiso 1 1 calc R
C36 C 0.6114(3) 0.7420(2) 0.1316(2) 0.0714(12) Uani 1 1 d .
H36A H 0.5605 0.7827 0.0989 0.107 Uiso 1 1 calc R
H36B H 0.5917 0.6893 0.1427 0.107 Uiso 1 1 calc R
H36C H 0.6854 0.7313 0.1043 0.107 Uiso 1 1 calc R
C37 C 0.5510(3) 0.23324(19) 0.33515(18) 0.0387(8) Uani 1 1 d .
C38 C 0.6541(2) 0.23025(19) 0.34260(18) 0.0389(8) Uani 1 1 d .
C39 C 0.6968(2) 0.3063(2) 0.32044(19) 0.0407(8) Uani 1 1 d .
C40 C 0.6299(3) 0.3858(2) 0.30433(19) 0.0410(8) Uani 1 1 d .
C41 C 0.5185(3) 0.1524(2) 0.3632(2) 0.0556(10) Uani 1 1 d .
H41A H 0.5614 0.1092 0.3290 0.067 Uiso 1 1 calc R
H41B H 0.5395 0.1321 0.4161 0.067 Uiso 1 1 calc R
C42 C 0.4010(3) 0.1590(2) 0.3657(2) 0.0676(12) Uani 1 1 d .
H42A H 0.3566 0.2050 0.3955 0.101 Uiso 1 1 calc R
H42B H 0.3878 0.1061 0.3904 0.101 Uiso 1 1 calc R
H42C H 0.3814 0.1702 0.3127 0.101 Uiso 1 1 calc R
C43 C 0.7329(3) 0.1513(2) 0.3778(2) 0.0531(10) Uani 1 1 d .
H43A H 0.8070 0.1464 0.3506 0.064 Uiso 1 1 calc R
H43B H 0.7125 0.1016 0.3696 0.064 Uiso 1 1 calc R
C44 C 0.7341(3) 0.1515(3) 0.4645(2) 0.0798(13) Uani 1 1 d .
H44A H 0.7539 0.2008 0.4731 0.120 Uiso 1 1 calc R
H44B H 0.7875 0.1003 0.4841 0.120 Uiso 1 1 calc R
H44C H 0.6618 0.1535 0.4921 0.120 Uiso 1 1 calc R
C45 C 0.8203(3) 0.2886(2) 0.3139(2) 0.0634(11) Uani 1 1 d .
H45A H 0.8375 0.3409 0.3184 0.076 Uiso 1 1 calc R
H45B H 0.8487 0.2464 0.3571 0.076 Uiso 1 1 calc R
C46 C 0.8759(3) 0.2561(3) 0.2369(3) 0.0844(15) Uani 1 1 d .
H46A H 0.8575 0.2051 0.2317 0.127 Uiso 1 1 calc R
H46B H 0.9548 0.2433 0.2352 0.127 Uiso 1 1 calc R
H46C H 0.8509 0.2991 0.1941 0.127 Uiso 1 1 calc R
C47 C 0.6847(3) 0.4557(2) 0.2807(3) 0.0664(11) Uani 1 1 d .
H47A H 0.7300 0.4531 0.3217 0.080 Uiso 1 1 calc R
H47B H 0.7349 0.4421 0.2327 0.080 Uiso 1 1 calc R
C48 C 0.6210(4) 0.5388(3) 0.2676(4) 0.131(2) Uani 1 1 d .
H48A H 0.5916 0.5473 0.2181 0.197 Uiso 1 1 calc R
H48B H 0.6656 0.5767 0.2659 0.197 Uiso 1 1 calc R
H48C H 0.5609 0.5508 0.3097 0.197 Uiso 1 1 calc R
C49 C 0.2395(2) 0.36550(19) 0.27538(18) 0.0363(7) Uani 1 1 d .
C50 C 0.2478(2) 0.33555(19) 0.20549(18) 0.0359(7) Uani 1 1 d .
C51 C 0.3453(3) 0.33333(19) 0.14402(18) 0.0380(8) Uani 1 1 d .
C52 C 0.4419(3) 0.3368(2) 0.16173(19) 0.0426(8) Uani 1 1 d .
C53 C 0.1394(2) 0.3615(2) 0.33390(18) 0.0447(8) Uani 1 1 d .
H53A H 0.0732 0.3920 0.3089 0.054 Uiso 1 1 calc R
H53B H 0.1398 0.3020 0.3465 0.054 Uiso 1 1 calc R
C54 C 0.1326(3) 0.3979(3) 0.4089(2) 0.0630(11) Uani 1 1 d .
H54A H 0.1979 0.3685 0.4341 0.095 Uiso 1 1 calc R
H54B H 0.0682 0.3909 0.4436 0.095 Uiso 1 1 calc R
H54C H 0.1272 0.4578 0.3976 0.095 Uiso 1 1 calc R
C55 C 0.2021(3) 0.2008(2) 0.2003(2) 0.0587(10) Uani 1 1 d .
H55A H 0.2708 0.1799 0.1673 0.088 Uiso 1 1 calc R
H55B H 0.1470 0.1784 0.1870 0.088 Uiso 1 1 calc R
H55C H 0.2130 0.1826 0.2549 0.088 Uiso 1 1 calc R
C56 C 0.1641(3) 0.2967(2) 0.1873(2) 0.0473(9) Uani 1 1 d .
H56A H 0.0948 0.3175 0.2208 0.057 Uiso 1 1 calc R
H56B H 0.1504 0.3148 0.1327 0.057 Uiso 1 1 calc R
C57 C 0.2545(3) 0.4132(2) 0.0258(2) 0.0705(12) Uani 1 1 d .
H57A H 0.1830 0.4281 0.0567 0.106 Uiso 1 1 calc R
H57B H 0.2457 0.4085 -0.0275 0.106 Uiso 1 1 calc R
H57C H 0.2898 0.4570 0.0255 0.106 Uiso 1 1 calc R
C58 C 0.3255(3) 0.3281(2) 0.06149(19) 0.0531(10) Uani 1 1 d .
H58A H 0.2890 0.2843 0.0628 0.064 Uiso 1 1 calc R
H58B H 0.3962 0.3117 0.0285 0.064 Uiso 1 1 calc R
C59 C 0.5373(3) 0.3346(3) 0.0964(2) 0.0713(13) Uani 1 1 d .
H59A H 0.6023 0.2911 0.1138 0.086 Uiso 1 1 calc R
H59B H 0.5195 0.3161 0.0507 0.086 Uiso 1 1 calc R
C60 C 0.5638(6) 0.4050(4) 0.0736(4) 0.224(5) Uani 1 1 d .
H60A H 0.5218 0.4372 0.0317 0.336 Uiso 1 1 calc R
H60B H 0.6416 0.3917 0.0548 0.336 Uiso 1 1 calc R
H60C H 0.5478 0.4384 0.1174 0.336 Uiso 1 1 calc R
C61 C 0.3855(2) 0.4602(2) 0.42538(18) 0.0379(8) Uani 1 1 d .
C62 C 0.3271(2) 0.54247(19) 0.41628(17) 0.0336(7) Uani 1 1 d .
C63 C 0.2998(2) 0.58933(18) 0.33669(18) 0.0328(7) Uani 1 1 d .
C64 C 0.3189(2) 0.54756(18) 0.27232(18) 0.0341(7) Uani 1 1 d .
C65 C 0.4016(3) 0.4203(2) 0.5092(2) 0.0614(11) Uani 1 1 d .
H65A H 0.4590 0.4389 0.5255 0.074 Uiso 1 1 calc R
H65B H 0.3334 0.4440 0.5429 0.074 Uiso 1 1 calc R
C66 C 0.4300(4) 0.3304(3) 0.5250(2) 0.0921(15) Uani 1 1 d .
H66A H 0.3789 0.3097 0.5042 0.138 Uiso 1 1 calc R
H66B H 0.4265 0.3144 0.5812 0.138 Uiso 1 1 calc R
H66C H 0.5039 0.3057 0.5005 0.138 Uiso 1 1 calc R
C67 C 0.2757(3) 0.5931(2) 0.48520(19) 0.0475(9) Uani 1 1 d .
H67A H 0.3193 0.5698 0.5290 0.057 Uiso 1 1 calc R
H67B H 0.2764 0.6522 0.4703 0.057 Uiso 1 1 calc R
C68 C 0.1595(3) 0.5908(2) 0.5111(2) 0.0587(10) Uani 1 1 d .
H68A H 0.1169 0.6118 0.4672 0.088 Uiso 1 1 calc R
H68B H 0.1274 0.6263 0.5532 0.088 Uiso 1 1 calc R
H68C H 0.1591 0.5329 0.5296 0.088 Uiso 1 1 calc R
C69 C 0.2527(3) 0.68453(19) 0.3339(2) 0.0445(8) Uani 1 1 d .
H69A H 0.1963 0.6983 0.3788 0.053 Uiso 1 1 calc R
H69B H 0.2176 0.7067 0.2860 0.053 Uiso 1 1 calc R
C70 C 0.3413(3) 0.7273(2) 0.3356(2) 0.0608(11) Uani 1 1 d .
H70A H 0.3810 0.7016 0.3802 0.091 Uiso 1 1 calc R
H70B H 0.3073 0.7874 0.3398 0.091 Uiso 1 1 calc R
H70C H 0.3920 0.7201 0.2876 0.091 Uiso 1 1 calc R
C71 C 0.2858(3) 0.5974(2) 0.19436(18) 0.0421(8) Uani 1 1 d .
H71A H 0.2727 0.5589 0.1622 0.051 Uiso 1 1 calc R
H71B H 0.2164 0.6417 0.2047 0.051 Uiso 1 1 calc R
C72 C 0.3690(3) 0.6383(2) 0.1482(2) 0.0633(11) Uani 1 1 d .
H72A H 0.3797 0.6788 0.1783 0.095 Uiso 1 1 calc R
H72B H 0.3427 0.6673 0.0992 0.095 Uiso 1 1 calc R
H72C H 0.4381 0.5950 0.1374 0.095 Uiso 1 1 calc R
Li1 Li 0.8558(4) 0.9604(4) 0.2464(3) 0.0481(14) Uani 1 1 d .
Li2 Li 0.9818(4) 0.8066(4) 0.1640(3) 0.0446(14) Uani 1 1 d .
Li3 Li 0.8036(4) 0.7606(3) 0.1831(3) 0.0400(13) Uani 1 1 d .
Li4 Li 0.7047(4) 0.9099(4) 0.2711(3) 0.0469(14) Uani 1 1 d .
Li5 Li 0.7670(4) 0.8998(3) 0.1230(3) 0.0412(13) Uani 1 1 d .
Li6 Li 0.9273(5) 0.8012(3) 0.2975(3) 0.0455(14) Uani 1 1 d .
Li7 Li 0.5101(5) 0.3481(3) 0.3850(3) 0.0481(14) Uani 1 1 d .
Li8 Li 0.4026(4) 0.2869(3) 0.2765(3) 0.0454(14) Uani 1 1 d .
Li9 Li 0.3325(4) 0.4432(3) 0.2139(3) 0.0445(14) Uani 1 1 d .
Li10 Li 0.4705(4) 0.4818(3) 0.3136(3) 0.0452(14) Uani 1 1 d .
Li11 Li 0.2863(4) 0.4447(3) 0.3478(3) 0.0402(13) Uani 1 1 d .
Li12 Li 0.5624(5) 0.3240(4) 0.2376(3) 0.0487(15) Uani 1 1 d .

loop_
_atom_site_aniso_label
_atom_site_aniso_U_11
_atom_site_aniso_U_22
_atom_site_aniso_U_33
_atom_site_aniso_U_23
_atom_site_aniso_U_13
_atom_site_aniso_U_12
C1 0.050(2) 0.040(2) 0.0351(19) -0.0092(15) -0.0042(16) -0.0131(16)
C2 0.055(2) 0.0357(19) 0.0362(19) -0.0087(15) -0.0119(16) -0.0141(16)
C3 0.0399(19) 0.0367(19) 0.044(2) -0.0033(16) -0.0153(16) -0.0109(14)
C4 0.042(2) 0.043(2) 0.041(2) -0.0013(16) -0.0109(16) -0.0120(15)
C5 0.063(3) 0.078(3) 0.051(2) -0.018(2) 0.000(2) -0.034(2)
C6 0.089(3) 0.106(4) 0.061(3) -0.014(3) 0.017(2) -0.049(3)
C7 0.066(2) 0.053(2) 0.041(2) -0.0118(18) -0.0175(18) -0.0153(18)
C8 0.096(3) 0.062(3) 0.051(2) 0.004(2) -0.033(2) -0.020(2)
C9 0.052(2) 0.058(2) 0.058(2) -0.0154(19) -0.0183(18) -0.0171(18)
C10 0.074(3) 0.063(3) 0.089(3) -0.016(2) -0.022(2) -0.033(2)
C11 0.058(2) 0.070(3) 0.043(2) -0.0058(19) -0.0057(18) -0.027(2)
C12 0.068(3) 0.115(4) 0.065(3) -0.020(3) 0.015(2) -0.048(3)
C13 0.045(2) 0.0350(19) 0.0334(19) -0.0014(15) -0.0093(15) -0.0112(15)
C14 0.042(2) 0.049(2) 0.0324(19) -0.0098(16) -0.0101(15) -0.0109(16)
C15 0.0342(18) 0.0338(18) 0.044(2) -0.0047(15) -0.0080(15) -0.0085(14)
C16 0.0408(19) 0.0389(19) 0.0351(19) -0.0034(15) -0.0082(15) -0.0102(15)
C17 0.153(5) 0.065(3) 0.042(3) 0.005(2) -0.027(3) 0.011(3)
C18 0.075(3) 0.061(3) 0.042(2) -0.0027(19) -0.013(2) -0.011(2)
C19 0.083(3) 0.060(3) 0.048(2) -0.018(2) -0.020(2) 0.002(2)
C20 0.096(4) 0.087(3) 0.056(3) -0.009(2) 0.016(3) 0.002(3)
C21 0.047(2) 0.0346(19) 0.056(2) -0.0070(17) -0.0136(17) -0.0052(16)
C22 0.075(3) 0.049(3) 0.118(4) -0.015(2) -0.008(3) -0.027(2)
C23 0.069(3) 0.049(2) 0.042(2) 0.0048(18) -0.0171(19) -0.0113(18)
C24 0.140(5) 0.145(5) 0.058(3) 0.025(3) -0.013(3) -0.086(4)
C25 0.045(2) 0.040(2) 0.048(2) -0.0114(16) -0.0093(16) -0.0144(15)
C26 0.044(2) 0.0319(18) 0.052(2) -0.0150(16) -0.0113(17) -0.0022(15)
C27 0.0319(18) 0.045(2) 0.060(2) -0.0166(18) -0.0092(16) -0.0095(15)
C28 0.0414(19) 0.0387(19) 0.040(2) -0.0088(15) -0.0057(15) -0.0181(15)
C29 0.063(3) 0.039(2) 0.104(3) -0.014(2) -0.016(2) -0.0220(19)
C30 0.249(8) 0.102(4) 0.143(6) -0.048(4) 0.107(6) -0.125(5)
C31 0.049(2) 0.039(2) 0.097(3) -0.017(2) -0.020(2) 0.0013(17)
C32 0.107(4) 0.076(3) 0.097(4) -0.001(3) -0.062(3) 0.008(3)
C33 0.043(2) 0.062(3) 0.142(5) -0.033(3) -0.013(3) -0.0155(19)
C34 0.052(3) 0.091(4) 0.189(6) -0.047(4) 0.028(3) -0.028(3)
C35 0.048(2) 0.051(2) 0.056(2) -0.0068(18) -0.0054(18) -0.0212(17)
C36 0.095(3) 0.063(3) 0.075(3) -0.020(2) -0.016(2) -0.043(2)
C37 0.044(2) 0.0353(18) 0.040(2) -0.0113(15) -0.0037(15) -0.0138(15)
C38 0.0382(19) 0.0379(19) 0.040(2) -0.0103(15) -0.0056(15) -0.0075(15)
C39 0.0374(19) 0.045(2) 0.046(2) -0.0113(16) -0.0131(16) -0.0135(15)
C40 0.044(2) 0.044(2) 0.043(2) -0.0077(16) -0.0080(16) -0.0211(16)
C41 0.063(3) 0.040(2) 0.068(3) -0.0115(19) -0.007(2) -0.0205(18)
C42 0.071(3) 0.057(3) 0.085(3) 0.001(2) -0.016(2) -0.036(2)
C43 0.049(2) 0.044(2) 0.064(3) -0.0073(19) -0.0166(19) -0.0044(17)
C44 0.087(3) 0.072(3) 0.069(3) 0.007(2) -0.038(2) 0.002(2)
C45 0.043(2) 0.056(2) 0.100(3) -0.012(2) -0.029(2) -0.0161(18)
C46 0.048(3) 0.087(3) 0.116(4) -0.030(3) 0.017(3) -0.021(2)
C47 0.074(3) 0.047(2) 0.091(3) -0.001(2) -0.021(2) -0.033(2)
C48 0.113(4) 0.103(4) 0.203(7) 0.041(4) -0.071(4) -0.070(4)
C49 0.0359(18) 0.0395(19) 0.0376(19) -0.0023(15) -0.0080(14) -0.0159(14)
C50 0.0374(18) 0.0341(18) 0.0401(19) -0.0044(15) -0.0144(15) -0.0110(14)
C51 0.047(2) 0.0337(18) 0.0358(19) -0.0085(15) -0.0094(16) -0.0112(15)
C52 0.042(2) 0.045(2) 0.044(2) -0.0155(16) 0.0036(16) -0.0165(16)
C53 0.041(2) 0.056(2) 0.043(2) -0.0063(17) -0.0073(16) -0.0227(16)
C54 0.056(2) 0.095(3) 0.048(2) -0.023(2) 0.0101(19) -0.039(2)
C55 0.058(2) 0.053(2) 0.079(3) -0.016(2) -0.020(2) -0.0266(18)
C56 0.043(2) 0.055(2) 0.054(2) -0.0170(18) -0.0190(17) -0.0179(16)
C57 0.086(3) 0.079(3) 0.043(2) -0.009(2) -0.030(2) -0.005(2)
C58 0.061(2) 0.057(2) 0.042(2) -0.0165(18) -0.0142(18) -0.0080(18)
C59 0.083(3) 0.080(3) 0.060(3) -0.026(2) 0.023(2) -0.045(2)
C60 0.310(10) 0.246(9) 0.170(7) -0.120(6) 0.174(7) -0.216(8)
C61 0.0451(19) 0.042(2) 0.0362(19) -0.0024(15) -0.0165(15) -0.0207(15)
C62 0.0375(18) 0.0364(19) 0.0355(18) -0.0065(15) -0.0085(14) -0.0199(14)
C63 0.0280(17) 0.0276(16) 0.044(2) -0.0030(15) -0.0074(14) -0.0094(13)
C64 0.0320(17) 0.0336(18) 0.0409(19) -0.0039(15) -0.0079(14) -0.0141(13)
C65 0.092(3) 0.052(2) 0.050(2) -0.0043(19) -0.035(2) -0.021(2)
C66 0.152(5) 0.075(3) 0.056(3) 0.005(2) -0.030(3) -0.040(3)
C67 0.057(2) 0.048(2) 0.043(2) -0.0130(17) -0.0091(17) -0.0171(17)
C68 0.064(3) 0.063(3) 0.049(2) -0.0214(19) 0.0074(19) -0.019(2)
C69 0.043(2) 0.039(2) 0.051(2) -0.0086(16) -0.0063(17) -0.0074(15)
C70 0.076(3) 0.046(2) 0.071(3) -0.015(2) -0.001(2) -0.033(2)
C71 0.048(2) 0.041(2) 0.039(2) -0.0039(16) -0.0128(16) -0.0108(15)
C72 0.070(3) 0.069(3) 0.050(2) 0.000(2) -0.005(2) -0.023(2)
Li1 0.044(3) 0.050(4) 0.054(4) -0.004(3) -0.012(3) -0.016(3)
Li2 0.049(3) 0.052(3) 0.037(3) -0.003(3) -0.011(3) -0.018(3)
Li3 0.043(3) 0.034(3) 0.044(3) -0.002(2) -0.012(3) -0.010(2)
Li4 0.048(3) 0.059(4) 0.039(3) -0.011(3) -0.003(3) -0.023(3)
Li5 0.041(3) 0.036(3) 0.049(3) -0.006(3) -0.007(3) -0.013(2)
Li6 0.060(4) 0.046(3) 0.033(3) -0.001(3) -0.013(3) -0.016(3)
Li7 0.063(4) 0.041(3) 0.045(3) -0.008(3) -0.009(3) -0.020(3)
Li8 0.038(3) 0.048(3) 0.055(4) -0.007(3) -0.014(3) -0.015(3)
Li9 0.054(4) 0.044(3) 0.041(3) -0.011(3) -0.005(3) -0.019(3)
Li10 0.043(3) 0.044(3) 0.056(4) -0.002(3) -0.014(3) -0.020(3)
Li11 0.042(3) 0.042(3) 0.042(3) -0.005(3) -0.011(3) -0.017(2)
Li12 0.050(4) 0.063(4) 0.040(3) -0.011(3) -0.004(3) -0.024(3)

loop_
_atom_type_symbol
_atom_type_description
_atom_type_scat_dispersion_real
_atom_type_scat_dispersion_imag
_atom_type_scat_source
C C 0.0033 0.0016 'International Tables Vol C Tables 4.2.6.8 and 6.1.1.4'
H H 0.0000 0.0000 'International Tables Vol C Tables 4.2.6.8 and 6.1.1.4'
Li Li -0.0003 0.0001 'International Tables Vol C Tables 4.2.6.8 and 6.1.1.4'

loop_
_geom_angle_atom_site_label_1
_geom_angle_atom_site_label_2
_geom_angle_atom_site_label_3
_geom_angle
C2 C1 C5 116.6(3)
C2 C1 Li1 87.2(3)
C5 C1 Li1 144.7(3)
C2 C1 Li6 80.5(2)
C5 C1 Li6 130.7(3)
Li1 C1 Li6 75.9(2)
C2 C1 Li4 151.6(3)
C5 C1 Li4 90.8(3)
Li1 C1 Li4 65.1(2)
Li6 C1 Li4 86.9(2)
C1 C2 C3 122.4(3)
C1 C2 C7 121.5(3)
C3 C2 C7 116.1(3)
C4 C3 C2 122.6(3)
C4 C3 C9 121.2(3)
C2 C3 C9 116.2(3)
C3 C4 C11 116.8(3)
C3 C4 Li6 85.1(3)
C11 C4 Li6 145.3(3)
C3 C4 Li1 83.0(3)
C11 C4 Li1 130.0(3)
Li6 C4 Li1 76.4(2)
C3 C4 Li2 149.8(3)
C11 C4 Li2 90.9(2)
Li6 C4 Li2 64.8(2)
Li1 C4 Li2 88.2(2)
C6 C5 C1 116.3(3)
C6 C5 H5A 108.2
C1 C5 H5A 108.2
C6 C5 H5B 108.2
C1 C5 H5B 108.2
H5A C5 H5B 107.4
C5 C6 H6A 109.5
C5 C6 H6B 109.5
H6A C6 H6B 109.5
C5 C6 H6C 109.5
H6A C6 H6C 109.5
H6B C6 H6C 109.5
C8 C7 C2 110.9(3)
C8 C7 H7A 109.5
C2 C7 H7A 109.5
C8 C7 H7B 109.5
C2 C7 H7B 109.5
H7A C7 H7B 108.0
C7 C8 H8A 109.5
C7 C8 H8B 109.5
H8A C8 H8B 109.5
C7 C8 H8C 109.5
H8A C8 H8C 109.5
H8B C8 H8C 109.5
C10 C9 C3 111.5(3)
C10 C9 H9A 109.3
C3 C9 H9A 109.3
C10 C9 H9B 109.3
C3 C9 H9B 109.3
H9A C9 H9B 108.0
C9 C10 H10A 109.5
C9 C10 H10B 109.5
H10A C10 H10B 109.5
C9 C10 H10C 109.5
H10A C10 H10C 109.5
H10B C10 H10C 109.5
C12 C11 C4 116.0(3)
C12 C11 H11A 108.3
C4 C11 H11A 108.3
C12 C11 H11B 108.3
C4 C11 H11B 108.3
H11A C11 H11B 107.4
C11 C12 H12A 109.5
C11 C12 H12B 109.5
H12A C12 H12B 109.5
C11 C12 H12C 109.5
H12A C12 H12C 109.5
H12B C12 H12C 109.5
C14 C13 C18 116.9(3)
C14 C13 Li2 86.7(3)
C18 C13 Li2 134.2(3)
C14 C13 Li3 84.4(2)
C18 C13 Li3 140.4(3)
Li2 C13 Li3 76.0(2)
C14 C13 Li5 149.2(3)
C18 C13 Li5 90.5(2)
Li2 C13 Li5 83.0(2)
Li3 C13 Li5 65.0(2)
C13 C14 C19 122.1(3)
C13 C14 C15 122.2(3)
C19 C14 C15 115.6(3)
C16 C15 C21 123.7(3)
C16 C15 C14 121.2(3)
C21 C15 C14 115.1(3)
C15 C16 C23 119.3(3)
C15 C16 Li2 89.7(3)
C23 C16 Li2 138.6(3)
C15 C16 Li3 82.8(2)
C23 C16 Li3 132.0(3)
Li2 C16 Li3 76.4(2)
C15 C16 Li6 156.4(3)
C23 C16 Li6 81.3(2)
Li2 C16 Li6 66.7(2)
Li3 C16 Li6 91.5(2)
C18 C17 H17A 109.5
C18 C17 H17B 109.5
H17A C17 H17B 109.5
C18 C17 H17C 109.5
H17A C17 H17C 109.5
H17B C17 H17C 109.5
C17 C18 C13 117.4(3)
C17 C18 H18A 107.9
C13 C18 H18A 107.9
C17 C18 H18B 107.9
C13 C18 H18B 107.9
H18A C18 H18B 107.2
C20 C19 C14 111.3(3)
C20 C19 H19A 109.4
C14 C19 H19A 109.4
C20 C19 H19B 109.4
C14 C19 H19B 109.4
H19A C19 H19B 108.0
C19 C20 H20A 109.5
C19 C20 H20B 109.5
H20A C20 H20B 109.5
C19 C20 H20C 109.5
H20A C20 H20C 109.5
H20B C20 H20C 109.5
C15 C21 C22 112.7(3)
C15 C21 H21A 109.1
C22 C21 H21A 109.1
C15 C21 H21B 109.1
C22 C21 H21B 109.1
H21A C21 H21B 107.8
C21 C22 H22A 109.5
C21 C22 H22B 109.5
H22A C22 H22B 109.5
C21 C22 H22C 109.5
H22A C22 H22C 109.5
H22B C22 H22C 109.5
C24 C23 C16 113.6(3)
C24 C23 H23A 108.8
C16 C23 H23A 108.8
C24 C23 H23B 108.8
C16 C23 H23B 108.8
H23A C23 H23B 107.7
C23 C24 H24A 109.5
C23 C24 H24B 109.5
H24A C24 H24B 109.5
C23 C24 H24C 109.5
H24A C24 H24C 109.5
H24B C24 H24C 109.5
C26 C25 C29 119.3(3)
C26 C25 Li4 86.5(3)
C29 C25 Li4 140.0(3)
C26 C25 Li5 84.7(2)
C29 C25 Li5 131.7(3)
Li4 C25 Li5 76.5(2)
C26 C25 Li1 152.3(3)
C29 C25 Li1 83.7(3)
Li4 C25 Li1 65.9(2)
Li5 C25 Li1 90.7(2)
C25 C26 C31 122.7(3)
C25 C26 C27 121.2(3)
C31 C26 C27 116.1(3)
C28 C27 C26 121.5(3)
C28 C27 C33 123.4(3)
C26 C27 C33 115.1(3)
C27 C28 C35 118.8(3)
C27 C28 Li5 87.9(3)
C35 C28 Li5 140.0(3)
C27 C28 Li4 83.7(3)
C35 C28 Li4 131.2(3)
Li5 C28 Li4 77.0(2)
C27 C28 Li3 155.4(3)
C35 C28 Li3 83.1(2)
Li5 C28 Li3 67.5(2)
Li4 C28 Li3 89.5(2)
C30 C29 C25 117.4(3)
C30 C29 H29A 107.9
C25 C29 H29A 107.9
C30 C29 H29B 107.9
C25 C29 H29B 107.9
H29A C29 H29B 107.2
C29 C30 H30A 109.5
C29 C30 H30B 109.5
H30A C30 H30B 109.5
C29 C30 H30C 109.5
H30A C30 H30C 109.5
H30B C30 H30C 109.5
C26 C31 C32 111.8(3)
C26 C31 H31A 109.3
C32 C31 H31A 109.3
C26 C31 H31B 109.3
C32 C31 H31B 109.3
H31A C31 H31B 107.9
C31 C32 H32A 109.5
C31 C32 H32B 109.5
H32A C32 H32B 109.5
C31 C32 H32C 109.5
H32A C32 H32C 109.5
H32B C32 H32C 109.5
C34 C33 C27 112.2(4)
C34 C33 H33A 109.2
C27 C33 H33A 109.2
C34 C33 H33B 109.2
C27 C33 H33B 109.2
H33A C33 H33B 107.9
C33 C34 H34A 109.5
C33 C34 H34B 109.5
H34A C34 H34B 109.5
C33 C34 H34C 109.5
H34A C34 H34C 109.5
H34B C34 H34C 109.5
C28 C35 C36 111.9(3)
C28 C35 H35A 109.2
C36 C35 H35A 109.2
C28 C35 H35B 109.2
C36 C35 H35B 109.2
H35A C35 H35B 107.9
C35 C36 H36A 109.5
C35 C36 H36B 109.5
H36A C36 H36B 109.5
C35 C36 H36C 109.5
H36A C36 H36C 109.5
H36B C36 H36C 109.5
C38 C37 C41 116.4(3)
C38 C37 Li7 83.6(3)
C41 C37 Li7 131.0(3)
C38 C37 Li12 86.0(3)
C41 C37 Li12 143.9(3)
Li7 C37 Li12 76.3(2)
C38 C37 Li8 150.6(3)
C41 C37 Li8 90.4(2)
Li7 C37 Li8 87.6(2)
Li12 C37 Li8 64.7(2)
C37 C38 C43 121.8(3)
C37 C38 C39 122.6(3)
C43 C38 C39 115.5(3)
C40 C39 C38 122.4(3)
C40 C39 C45 121.4(3)
C38 C39 C45 116.2(3)
C39 C40 C47 116.6(3)
C39 C40 Li7 86.6(3)
C47 C40 Li7 143.2(3)
C39 C40 Li12 82.8(3)
C47 C40 Li12 131.2(3)
Li7 C40 Li12 76.8(2)
C39 C40 Li10 152.3(3)
C47 C40 Li10 89.3(3)
Li7 C40 Li10 65.9(2)
Li12 C40 Li10 87.1(2)
C42 C41 C37 116.4(3)
C42 C41 H41A 108.2
C37 C41 H41A 108.2
C42 C41 H41B 108.2
C37 C41 H41B 108.2
H41A C41 H41B 107.3
C41 C42 H42A 109.5
C41 C42 H42B 109.5
H42A C42 H42B 109.5
C41 C42 H42C 109.5
H42A C42 H42C 109.5
H42B C42 H42C 109.5
C38 C43 C44 112.6(3)
C38 C43 H43A 109.1
C44 C43 H43A 109.1
C38 C43 H43B 109.1
C44 C43 H43B 109.1
H43A C43 H43B 107.8
C43 C44 H44A 109.5
C43 C44 H44B 109.5
H44A C44 H44B 109.5
C43 C44 H44C 109.5
H44A C44 H44C 109.5
H44B C44 H44C 109.5
C46 C45 C39 111.3(3)
C46 C45 H45A 109.4
C39 C45 H45A 109.4
C46 C45 H45B 109.4
C39 C45 H45B 109.4
H45A C45 H45B 108.0
C45 C46 H46A 109.5
C45 C46 H46B 109.5
H46A C46 H46B 109.5
C45 C46 H46C 109.5
H46A C46 H46C 109.5
H46B C46 H46C 109.5
C48 C47 C40 119.6(4)
C48 C47 H47A 107.4
C40 C47 H47A 107.4
C48 C47 H47B 107.4
C40 C47 H47B 107.4
H47A C47 H47B 107.0
C47 C48 H48A 109.5
C47 C48 H48B 109.5
H48A C48 H48B 109.5
C47 C48 H48C 109.5
H48A C48 H48C 109.5
H48B C48 H48C 109.5
C50 C49 C53 117.0(3)
C50 C49 Li9 85.4(2)
C53 C49 Li9 145.7(3)
C50 C49 Li8 83.6(2)
C53 C49 Li8 128.4(3)
Li9 C49 Li8 76.6(2)
C50 C49 Li11 149.9(3)
C53 C49 Li11 91.6(2)
Li9 C49 Li11 64.7(2)
Li8 C49 Li11 85.6(2)
C49 C50 C51 121.8(3)
C49 C50 C56 121.9(3)
C51 C50 C56 116.1(3)
C52 C51 C50 122.0(3)
C52 C51 C58 123.2(3)
C50 C51 C58 114.8(3)
C51 C52 C59 119.2(3)
C51 C52 Li8 89.3(3)
C59 C52 Li8 142.9(3)
C51 C52 Li9 79.6(2)
C59 C52 Li9 128.5(3)
Li8 C52 Li9 76.5(2)
C51 C52 Li12 155.2(3)
C59 C52 Li12 84.2(3)
Li8 C52 Li12 66.0(2)
Li9 C52 Li12 92.2(2)
C54 C53 C49 114.7(3)
C54 C53 H53A 108.6
C49 C53 H53A 108.6
C54 C53 H53B 108.6
C49 C53 H53B 108.6
H53A C53 H53B 107.6
C53 C54 H54A 109.5
C53 C54 H54B 109.5
H54A C54 H54B 109.5
C53 C54 H54C 109.5
H54A C54 H54C 109.5
H54B C54 H54C 109.5
C56 C55 H55A 109.5
C56 C55 H55B 109.5
H55A C55 H55B 109.5
C56 C55 H55C 109.5
H55A C55 H55C 109.5
H55B C55 H55C 109.5
C55 C56 C50 112.0(3)
C55 C56 H56A 109.2
C50 C56 H56A 109.2
C55 C56 H56B 109.2
C50 C56 H56B 109.2
H56A C56 H56B 107.9
C58 C57 H57A 109.5
C58 C57 H57B 109.5
H57A C57 H57B 109.5
C58 C57 H57C 109.5
H57A C57 H57C 109.5
H57B C57 H57C 109.5
C51 C58 C57 111.4(3)
C51 C58 H58A 109.3
C57 C58 H58A 109.3
C51 C58 H58B 109.3
C57 C58 H58B 109.3
H58A C58 H58B 108.0
C60 C59 C52 117.5(4)
C60 C59 H59A 107.9
C52 C59 H59A 107.9
C60 C59 H59B 107.9
C52 C59 H59B 107.9
H59A C59 H59B 107.2
C59 C60 H60A 109.5
C59 C60 H60B 109.5
H60A C60 H60B 109.5
C59 C60 H60C 109.5
H60A C60 H60C 109.5
H60B C60 H60C 109.5
C62 C61 C65 116.5(3)
C62 C61 Li11 84.6(2)
C65 C61 Li11 130.7(3)
C62 C61 Li10 87.1(2)
C65 C61 Li10 143.2(3)
Li11 C61 Li10 76.0(2)
C62 C61 Li7 152.8(3)
C65 C61 Li7 88.1(3)
Li11 C61 Li7 87.6(2)
Li10 C61 Li7 65.7(2)
C61 C62 C67 122.5(3)
C61 C62 C63 122.3(3)
C67 C62 C63 115.0(3)
C64 C63 C69 122.8(3)
C64 C63 C62 121.5(3)
C69 C63 C62 115.7(3)
C63 C64 C71 119.3(3)
C63 C64 Li9 154.1(3)
C71 C64 Li9 82.8(2)
C63 C64 Li11 87.2(2)
C71 C64 Li11 137.8(3)
Li9 C64 Li11 66.9(2)
C63 C64 Li10 84.4(2)
C71 C64 Li10 134.0(3)
Li9 C64 Li10 88.9(2)
Li11 C64 Li10 76.1(2)
C66 C65 C61 118.4(3)
C66 C65 H65A 107.7
C61 C65 H65A 107.7
C66 C65 H65B 107.7
C61 C65 H65B 107.7
H65A C65 H65B 107.1
C65 C66 H66A 109.5
C65 C66 H66B 109.5
H66A C66 H66B 109.5
C65 C66 H66C 109.5
H66A C66 H66C 109.5
H66B C66 H66C 109.5
C68 C67 C62 111.3(3)
C68 C67 H67A 109.4
C62 C67 H67A 109.4
C68 C67 H67B 109.4
C62 C67 H67B 109.4
H67A C67 H67B 108.0
C67 C68 H68A 109.5
C67 C68 H68B 109.5
H68A C68 H68B 109.5
C67 C68 H68C 109.5
H68A C68 H68C 109.5
H68B C68 H68C 109.5
C63 C69 C70 111.6(3)
C63 C69 H69A 109.3
C70 C69 H69A 109.3
C63 C69 H69B 109.3
C70 C69 H69B 109.3
H69A C69 H69B 108.0
C69 C70 H70A 109.5
C69 C70 H70B 109.5
H70A C70 H70B 109.5
C69 C70 H70C 109.5
H70A C70 H70C 109.5
H70B C70 H70C 109.5
C72 C71 C64 114.5(3)
C72 C71 H71A 108.6
C64 C71 H71A 108.6
C72 C71 H71B 108.6
C64 C71 H71B 108.6
H71A C71 H71B 107.6
C71 C72 H72A 109.5
C71 C72 H72B 109.5
H72A C72 H72B 109.5
C71 C72 H72C 109.5
H72A C72 H72C 109.5
H72B C72 H72C 109.5
C4 Li1 C1 90.4(3)
C4 Li1 C25 145.0(3)
C1 Li1 C25 111.0(3)
C4 Li1 Li4 124.2(3)
C1 Li1 Li4 59.1(2)
C25 Li1 Li4 55.7(2)
C4 Li1 Li6 51.5(2)
C1 Li1 Li6 52.09(19)
C25 Li1 Li6 121.5(3)
Li4 Li1 Li6 73.8(2)
C4 Li1 Li2 47.52(18)
C1 Li1 Li2 99.3(2)
C25 Li1 Li2 100.2(2)
Li4 Li1 Li2 89.4(2)
Li6 Li1 Li2 48.01(19)
C4 Li1 Li5 103.9(3)
C1 Li1 Li5 109.6(2)
C25 Li1 Li5 43.77(16)
Li4 Li1 Li5 56.2(2)
Li6 Li1 Li5 85.5(2)
Li2 Li1 Li5 56.84(17)
C16 Li2 C13 89.4(2)
C16 Li2 C4 107.2(3)
C13 Li2 C4 153.8(3)
C16 Li2 Li6 56.8(2)
C13 Li2 Li6 127.4(3)
C4 Li2 Li6 54.7(2)
C16 Li2 Li3 51.84(18)
C13 Li2 Li3 52.11(19)
C4 Li2 Li3 124.0(3)
Li6 Li2 Li3 75.5(2)
C16 Li2 Li5 101.2(2)
C13 Li2 Li5 50.26(18)
C4 Li2 Li5 105.5(2)
Li6 Li2 Li5 94.4(2)
Li3 Li2 Li5 50.17(18)
C16 Li2 Li1 108.2(2)
C13 Li2 Li1 111.9(3)
C4 Li2 Li1 44.28(16)
Li6 Li2 Li1 56.4(2)
Li3 Li2 Li1 88.9(2)
Li5 Li2 Li1 61.73(19)
C16 Li3 C13 89.1(2)
C16 Li3 C28 146.4(3)
C13 Li3 C28 110.1(3)
C16 Li3 Li5 121.6(3)
C13 Li3 Li5 59.8(2)
C28 Li3 Li5 55.26(19)
C16 Li3 Li2 51.73(19)
C13 Li3 Li2 51.89(18)
C28 Li3 Li2 119.8(3)
Li5 Li3 Li2 71.1(2)
C16 Li3 Li4 103.1(2)
C13 Li3 Li4 112.0(2)
C28 Li3 Li4 44.67(17)
Li5 Li3 Li4 57.1(2)
Li2 Li3 Li4 85.4(2)
C16 Li3 Li6 44.32(17)
C13 Li3 Li6 99.7(2)
C28 Li3 Li6 103.7(2)
Li5 Li3 Li6 90.3(2)
Li2 Li3 Li6 47.97(18)
Li4 Li3 Li6 59.21(18)
C28 Li4 C25 89.3(2)
C28 Li4 C1 149.6(3)
C25 Li4 C1 110.5(3)
C28 Li4 Li1 126.8(3)
C25 Li4 Li1 58.4(2)
C1 Li4 Li1 55.8(2)
C28 Li4 Li5 51.36(18)
C25 Li4 Li5 51.78(18)
C1 Li4 Li5 124.3(3)
Li1 Li4 Li5 76.0(2)
C28 Li4 Li6 107.0(2)
C25 Li4 Li6 109.5(2)
C1 Li4 Li6 45.49(17)
Li1 Li4 Li6 57.5(2)
Li5 Li4 Li6 87.0(2)
C28 Li4 Li3 45.81(17)
C25 Li4 Li3 100.6(2)
C1 Li4 Li3 106.1(2)
Li1 Li4 Li3 96.1(2)
Li5 Li4 Li3 49.17(18)
Li6 Li4 Li3 61.33(18)
C28 Li5 C25 89.5(2)
C28 Li5 C13 107.6(2)
C25 Li5 C13 151.6(3)
C28 Li5 Li3 57.2(2)
C25 Li5 Li3 124.9(3)
C13 Li5 Li3 55.17(19)
C28 Li5 Li4 51.59(19)
C25 Li5 Li4 51.7(2)
C13 Li5 Li4 122.9(3)
Li3 Li5 Li4 73.7(2)
C28 Li5 Li2 110.5(3)
C25 Li5 Li2 106.5(3)
C13 Li5 Li2 46.70(17)
Li3 Li5 Li2 58.8(2)
Li4 Li5 Li2 87.3(2)
C28 Li5 Li1 99.1(2)
C25 Li5 Li1 45.49(18)
C13 Li5 Li1 108.0(2)
Li3 Li5 Li1 93.9(2)
Li4 Li5 Li1 47.82(18)
Li2 Li5 Li1 61.43(19)
C4 Li6 C16 112.1(3)
C4 Li6 C1 90.8(3)
C16 Li6 C1 147.1(3)
C4 Li6 Li2 60.5(2)
C16 Li6 Li2 56.4(2)
C1 Li6 Li2 126.3(3)
C4 Li6 Li1 52.13(19)
C16 Li6 Li1 125.2(3)
C1 Li6 Li1 52.0(2)
Li2 Li6 Li1 75.6(2)
C4 Li6 Li4 100.0(2)
C16 Li6 Li4 103.2(2)
C1 Li6 Li4 47.66(18)
Li2 Li6 Li4 90.8(2)
Li1 Li6 Li4 48.69(19)
C4 Li6 Li3 112.0(2)
C16 Li6 Li3 44.17(16)
C1 Li6 Li3 106.4(2)
Li2 Li6 Li3 56.5(2)
Li1 Li6 Li3 89.0(2)
Li4 Li6 Li3 59.46(18)
C40 Li7 C37 89.8(2)
C40 Li7 C61 109.4(3)
C37 Li7 C61 149.4(3)
C40 Li7 Li10 58.9(2)
C37 Li7 Li10 124.3(3)
C61 Li7 Li10 55.7(2)
C40 Li7 Li12 51.81(19)
C37 Li7 Li12 51.9(2)
C61 Li7 Li12 122.9(3)
Li10 Li7 Li12 73.3(3)
C40 Li7 Li11 111.3(3)
C37 Li7 Li11 106.3(3)
C61 Li7 Li11 45.05(17)
Li10 Li7 Li11 57.2(2)
Li12 Li7 Li11 87.8(2)
C40 Li7 Li8 99.4(2)
C37 Li7 Li8 47.40(18)
C61 Li7 Li8 104.4(3)
Li10 Li7 Li8 90.2(3)
Li12 Li7 Li8 48.17(18)
Li11 Li7 Li8 59.52(18)
C52 Li8 C49 90.0(3)
C52 Li8 C37 110.3(3)
C49 Li8 C37 150.2(3)
C52 Li8 Li12 58.1(2)
C49 Li8 Li12 128.1(3)
C37 Li8 Li12 55.9(2)
C52 Li8 Li9 52.36(19)
C49 Li8 Li9 51.35(18)
C37 Li8 Li9 125.5(3)
Li12 Li8 Li9 77.2(3)
C52 Li8 Li11 100.2(2)
C49 Li8 Li11 48.84(17)
C37 Li8 Li11 104.5(2)
Li12 Li8 Li11 94.2(2)
Li9 Li8 Li11 48.74(18)
C52 Li8 Li7 109.4(2)
C49 Li8 Li7 108.5(3)
C37 Li8 Li7 45.03(17)
Li12 Li8 Li7 57.5(2)
Li9 Li8 Li7 88.2(2)
Li11 Li8 Li7 60.02(18)
C49 Li9 C64 112.4(3)
C49 Li9 C52 89.6(2)
C64 Li9 C52 145.5(3)
C49 Li9 Li11 60.5(2)
C64 Li9 Li11 56.6(2)
C52 Li9 Li11 123.2(3)
C49 Li9 Li8 52.01(19)
C64 Li9 Li8 122.8(3)
C52 Li9 Li8 51.19(19)
Li11 Li9 Li8 73.4(2)
C49 Li9 Li10 112.3(3)
C64 Li9 Li10 45.69(17)
C52 Li9 Li10 102.3(2)
Li11 Li9 Li10 57.6(2)
Li8 Li9 Li10 85.8(2)
C49 Li9 Li12 98.7(2)
C64 Li9 Li12 104.2(2)
C52 Li9 Li12 44.14(17)
Li11 Li9 Li12 90.8(2)
Li8 Li9 Li12 46.97(18)
Li10 Li9 Li12 58.78(18)
C64 Li10 C61 89.0(2)
C64 Li10 C40 151.6(3)
C61 Li10 C40 108.7(3)
C64 Li10 Li7 125.1(3)
C61 Li10 Li7 58.7(2)
C40 Li10 Li7 55.1(2)
C64 Li10 Li11 51.86(18)
C61 Li10 Li11 51.79(18)
C40 Li10 Li11 123.1(3)
Li7 Li10 Li11 73.8(2)
C64 Li10 Li9 45.44(17)
C61 Li10 Li9 100.5(2)
C40 Li10 Li9 107.9(2)
Li7 Li10 Li9 94.5(2)
Li11 Li10 Li9 48.89(18)
C64 Li10 Li12 108.0(3)
C61 Li10 Li12 111.4(2)
C40 Li10 Li12 45.33(17)
Li7 Li10 Li12 57.7(2)
Li11 Li10 Li12 88.3(2)
Li9 Li10 Li12 62.80(19)
C61 Li11 C64 89.4(2)
C61 Li11 C49 151.6(3)
C64 Li11 C49 107.1(3)
C61 Li11 Li9 125.3(3)
C64 Li11 Li9 56.5(2)
C49 Li11 Li9 54.8(2)
C61 Li11 Li10 52.17(19)
C64 Li11 Li10 52.06(18)
C49 Li11 Li10 121.5(3)
Li9 Li11 Li10 73.5(2)
C61 Li11 Li8 107.7(2)
C64 Li11 Li8 108.8(2)
C49 Li11 Li8 45.55(16)
Li9 Li11 Li8 57.9(2)
Li10 Li11 Li8 86.0(2)
C61 Li11 Li7 47.37(17)
C64 Li11 Li7 100.7(2)
C49 Li11 Li7 105.7(2)
Li9 Li11 Li7 94.3(2)
Li10 Li11 Li7 48.99(18)
Li8 Li11 Li7 60.46(18)
C40 Li12 C37 89.4(3)
C40 Li12 C52 146.6(3)
C37 Li12 C52 111.5(3)
C40 Li12 Li8 124.8(3)
C37 Li12 Li8 59.4(2)
C52 Li12 Li8 55.9(2)
C40 Li12 Li7 51.40(19)
C37 Li12 Li7 51.79(19)
C52 Li12 Li7 122.4(3)
Li8 Li12 Li7 74.4(2)
C40 Li12 Li10 47.58(18)
C37 Li12 Li10 100.2(2)
C52 Li12 Li10 101.4(2)
Li8 Li12 Li10 91.3(2)
Li7 Li12 Li10 49.02(19)
C40 Li12 Li9 105.8(3)
C37 Li12 Li9 109.5(2)
C52 Li12 Li9 43.65(17)
Li8 Li12 Li9 55.8(2)
Li7 Li12 Li9 86.2(2)
Li10 Li12 Li9 58.42(18)

loop_
_geom_bond_atom_site_label_1
_geom_bond_atom_site_label_2
_geom_bond_distance
C1 C2 1.376(4)
C1 C5 1.535(5)
C1 Li1 2.126(7)
C1 Li6 2.128(6)
C1 Li4 2.206(7)
C2 C3 1.520(4)
C2 C7 1.533(4)
C3 C4 1.377(4)
C3 C9 1.532(4)
C4 C11 1.536(4)
C4 Li6 2.107(6)
C4 Li1 2.125(6)
C4 Li2 2.245(6)
C5 C6 1.494(5)
C5 H5A 0.9900
C5 H5B 0.9900
C6 H6A 0.9800
C6 H6B 0.9800
C6 H6C 0.9800
C7 C8 1.507(5)
C7 H7A 0.9900
C7 H7B 0.9900
C8 H8A 0.9800
C8 H8B 0.9800
C8 H8C 0.9800
C9 C10 1.517(5)
C9 H9A 0.9900
C9 H9B 0.9900
C10 H10A 0.9800
C10 H10B 0.9800
C10 H10C 0.9800
C11 C12 1.505(5)
C11 H11A 0.9900
C11 H11B 0.9900
C12 H12A 0.9800
C12 H12B 0.9800
C12 H12C 0.9800
C13 C14 1.367(4)
C13 C18 1.531(4)
C13 Li2 2.126(6)
C13 Li3 2.133(6)
C13 Li5 2.247(6)
C14 C19 1.541(4)
C14 C15 1.546(4)
C15 C16 1.360(4)
C15 C21 1.518(4)
C16 C23 1.526(4)
C16 Li2 2.118(6)
C16 Li3 2.121(6)
C16 Li6 2.127(6)
C17 C18 1.479(5)
C17 H17A 0.9800
C17 H17B 0.9800
C17 H17C 0.9800
C18 H18A 0.9900
C18 H18B 0.9900
C19 C20 1.513(5)
C19 H19A 0.9900
C19 H19B 0.9900
C20 H20A 0.9800
C20 H20B 0.9800
C20 H20C 0.9800
C21 C22 1.522(5)
C21 H21A 0.9900
C21 H21B 0.9900
C22 H22A 0.9800
C22 H22B 0.9800
C22 H22C 0.9800
C23 C24 1.489(5)
C23 H23A 0.9900
C23 H23B 0.9900
C24 H24A 0.9800
C24 H24B 0.9800
C24 H24C 0.9800
C25 C26 1.364(4)
C25 C29 1.526(4)
C25 Li4 2.110(7)
C25 Li5 2.110(6)
C25 Li1 2.176(7)
C26 C31 1.529(4)
C26 C27 1.534(4)
C27 C28 1.360(4)
C27 C33 1.540(4)
C28 C35 1.518(4)
C28 Li5 2.094(6)
C28 Li4 2.100(6)
C28 Li3 2.142(6)
C29 C30 1.399(5)
C29 H29A 0.9900
C29 H29B 0.9900
C30 H30A 0.9800
C30 H30B 0.9800
C30 H30C 0.9800
C31 C32 1.537(6)
C31 H31A 0.9900
C31 H31B 0.9900
C32 H32A 0.9800
C32 H32B 0.9800
C32 H32C 0.9800
C33 C34 1.500(6)
C33 H33A 0.9900
C33 H33B 0.9900
C34 H34A 0.9800
C34 H34B 0.9800
C34 H34C 0.9800
C35 C36 1.519(5)
C35 H35A 0.9900
C35 H35B 0.9900
C36 H36A 0.9800
C36 H36B 0.9800
C36 H36C 0.9800
C37 C38 1.355(4)
C37 C41 1.534(4)
C37 Li7 2.127(6)
C37 Li12 2.131(7)
C37 Li8 2.213(6)
C38 C43 1.521(4)
C38 C39 1.521(4)
C39 C40 1.369(4)
C39 C45 1.531(4)
C40 C47 1.529(4)
C40 Li7 2.111(6)
C40 Li12 2.123(6)
C40 Li10 2.204(6)
C41 C42 1.494(5)
C41 H41A 0.9900
C41 H41B 0.9900
C42 H42A 0.9800
C42 H42B 0.9800
C42 H42C 0.9800
C43 C44 1.528(5)
C43 H43A 0.9900
C43 H43B 0.9900
C44 H44A 0.9800
C44 H44B 0.9800
C44 H44C 0.9800
C45 C46 1.523(5)
C45 H45A 0.9900
C45 H45B 0.9900
C46 H46A 0.9800
C46 H46B 0.9800
C46 H46C 0.9800
C47 C48 1.394(6)
C47 H47A 0.9900
C47 H47B 0.9900
C48 H48A 0.9800
C48 H48B 0.9800
C48 H48C 0.9800
C49 C50 1.374(4)
C49 C53 1.536(4)
C49 Li9 2.111(6)
C49 Li8 2.131(6)
C49 Li11 2.247(6)
C50 C51 1.522(4)
C50 C56 1.528(4)
C51 C52 1.365(4)
C51 C58 1.533(4)
C52 C59 1.544(4)
C52 Li8 2.108(7)
C52 Li9 2.142(6)
C52 Li12 2.161(7)
C53 C54 1.516(4)
C53 H53A 0.9900
C53 H53B 0.9900
C54 H54A 0.9800
C54 H54B 0.9800
C54 H54C 0.9800
C55 C56 1.527(5)
C55 H55A 0.9800
C55 H55B 0.9800
C55 H55C 0.9800
C56 H56A 0.9900
C56 H56B 0.9900
C57 C58 1.548(5)
C57 H57A 0.9800
C57 H57B 0.9800
C57 H57C 0.9800
C58 H58A 0.9900
C58 H58B 0.9900
C59 C60 1.321(6)
C59 H59A 0.9900
C59 H59B 0.9900
C60 H60A 0.9800
C60 H60B 0.9800
C60 H60C 0.9800
C61 C62 1.358(4)
C61 C65 1.541(4)
C61 Li11 2.119(6)
C61 Li10 2.130(6)
C61 Li7 2.202(6)
C62 C67 1.532(4)
C62 C63 1.534(4)
C63 C64 1.372(4)
C63 C69 1.525(4)
C64 C71 1.543(4)
C64 Li9 2.117(6)
C64 Li11 2.120(6)
C64 Li10 2.126(6)
C65 C66 1.437(5)
C65 H65A 0.9900
C65 H65B 0.9900
C66 H66A 0.9800
C66 H66B 0.9800
C66 H66C 0.9800
C67 C68 1.519(4)
C67 H67A 0.9900
C67 H67B 0.9900
C68 H68A 0.9800
C68 H68B 0.9800
C68 H68C 0.9800
C69 C70 1.544(4)
C69 H69A 0.9900
C69 H69B 0.9900
C70 H70A 0.9800
C70 H70B 0.9800
C70 H70C 0.9800
C71 C72 1.518(4)
C71 H71A 0.9900
C71 H71B 0.9900
C72 H72A 0.9800
C72 H72B 0.9800
C72 H72C 0.9800
Li1 Li4 2.330(8)
Li1 Li6 2.616(8)
Li1 Li2 3.042(8)
Li1 Li5 3.051(8)
Li2 Li6 2.335(8)
Li2 Li3 2.622(7)
Li2 Li5 2.900(8)
Li3 Li5 2.354(7)
Li3 Li4 2.987(8)
Li3 Li6 3.043(8)
Li4 Li5 2.612(8)
Li4 Li6 2.980(8)
Li7 Li10 2.350(8)
Li7 Li12 2.630(8)
Li7 Li11 2.991(8)
Li7 Li8 3.004(8)
Li8 Li12 2.324(8)
Li8 Li9 2.630(8)
Li8 Li11 2.976(8)
Li9 Li11 2.334(8)
Li9 Li10 2.970(8)
Li9 Li12 3.101(8)
Li10 Li11 2.617(7)
Li10 Li12 2.982(8)
